data_7201838
loop_
_publ_author_name
'Chen, Jihua'
'Subramanian, Sankar'
'Parkin, Sean R.'
'Siegler, Maxime'
'Gallup, Kaitlin'
'Haughn, Chelsea'
'Martin, David C.'
'Anthony, John E.'

_publ_section_title
;
 The influence of side chains on the structures and properties of
 functionalized pentacenes
;
_journal_issue 17
_journal_name_full 'Journal of Materials Chemistry'
_journal_page_first 1961
_journal_paper_doi 10.1039/b717082c
_journal_volume 18
_journal_year 2008
_chemical_formula_moiety 'C46 H58 Si2'
_chemical_formula_sum 'C46 H58 Si2'
_chemical_formula_weight 667.10
_chemical_name_systematic
;
?
;
_space_group_IT_number 14
_symmetry_cell_setting monoclinic
_symmetry_space_group_name_Hall '-P 2ybc'
_symmetry_space_group_name_H-M 'P 1 21/c 1'
_atom_sites_solution_hydrogens geom
_atom_sites_solution_primary direct
_atom_sites_solution_secondary difmap
_audit_creation_method SHELXL-97
_cell_angle_alpha 90.00
_cell_angle_beta 110.146(1)
_cell_angle_gamma 90.00
_cell_formula_units_Z 2
_cell_length_a 8.8840(2)
_cell_length_b 22.3240(5)
_cell_length_c 10.7970(3)
_cell_measurement_reflns_used 4721
_cell_measurement_temperature 90.0(2)
_cell_measurement_theta_max 27.48
_cell_measurement_theta_min 1.00
_cell_volume 2010.32(9)
_computing_cell_refinement 'SCALEPACK (Otwinowski & Minor, 1997)'
_computing_data_collection 'COLLECT (Nonius, 1998)'
_computing_data_reduction 'DENZO-SMN (Otwinowski & Minor, 1997)'
_computing_molecular_graphics 'XP in SHELXTL (Sheldrick, 1994)'
_computing_publication_material
;
SHELX97-2 (Sheldrick, 1997) and local procedures
;
_computing_structure_refinement 'SHELXL-97 (Sheldrick, 1997)'
_computing_structure_solution 'SHELXS-97 (Sheldrick, 1990)'
_diffrn_ambient_temperature 90.0(2)
_diffrn_detector_area_resol_mean 18
_diffrn_measured_fraction_theta_full 1.000
_diffrn_measured_fraction_theta_max 1.000
_diffrn_measurement_device_type 'Nonius KappaCCD diffractometer'
_diffrn_measurement_method '\w scans at fixed \c = 55\%'
_diffrn_radiation_monochromator graphite
_diffrn_radiation_source 'fine-focus sealed tube'
_diffrn_radiation_type MoK\a
_diffrn_radiation_wavelength 0.71073
_diffrn_reflns_av_R_equivalents 0.0498
_diffrn_reflns_av_sigmaI/netI 0.0739
_diffrn_reflns_limit_h_max 11
_diffrn_reflns_limit_h_min -11
_diffrn_reflns_limit_k_max 28
_diffrn_reflns_limit_k_min -28
_diffrn_reflns_limit_l_max 14
_diffrn_reflns_limit_l_min -14
_diffrn_reflns_number 8955
_diffrn_reflns_theta_full 27.49
_diffrn_reflns_theta_max 27.49
_diffrn_reflns_theta_min 1.82
_diffrn_standards_number 0
_exptl_absorpt_coefficient_mu 0.118
_exptl_absorpt_correction_T_max 0.9941
_exptl_absorpt_correction_T_min 0.9544
_exptl_absorpt_correction_type multi-scan
_exptl_absorpt_process_details 'Scalepack (Otwinowski & Minor, 1997)'
_exptl_crystal_colour 'deep blue'
_exptl_crystal_density_diffrn 1.102
_exptl_crystal_density_method 'not measured'
_exptl_crystal_description 'irregular lath'
_exptl_crystal_F_000 724
_exptl_crystal_size_max 0.40
_exptl_crystal_size_mid 0.10
_exptl_crystal_size_min 0.05
_refine_diff_density_max .358
_refine_diff_density_min -.281
_refine_diff_density_rms .056
_refine_ls_extinction_method none
_refine_ls_goodness_of_fit_ref 1.049
_refine_ls_hydrogen_treatment constr
_refine_ls_matrix_type full
_refine_ls_number_parameters 222
_refine_ls_number_reflns 4610
_refine_ls_number_restraints 0
_refine_ls_restrained_S_all 1.049
_refine_ls_R_factor_all 0.0973
_refine_ls_R_factor_gt 0.0503
_refine_ls_shift/su_max 0.002
_refine_ls_shift/su_mean 0.000
_refine_ls_structure_factor_coef Fsqd
_refine_ls_weighting_details 'calc w=1/[\s^2^(Fo^2^)+(0.0644P)^2^+0.0679P] where P=(Fo^2^+2Fc^2^)/3'
_refine_ls_weighting_scheme calc
_refine_ls_wR_factor_gt 0.1143
_refine_ls_wR_factor_ref 0.1331
_reflns_number_gt 2931
_reflns_number_total 4610
_reflns_threshold_expression >2\s(I)
_cod_data_source_file b717082c.txt
_cod_data_source_block k04226
_cod_original_sg_symbol_H-M 'P 21/c'
_cod_database_code 7201838

loop_
_symmetry_equiv_pos_as_xyz
'x, y, z'
'-x, y+1/2, -z+1/2'
'-x, -y, -z'
'x, -y-1/2, z-1/2'

loop_
_atom_site_label
_atom_site_type_symbol
_atom_site_fract_x
_atom_site_fract_y
_atom_site_fract_z
_atom_site_U_iso_or_equiv
_atom_site_adp_type
_atom_site_occupancy
_atom_site_symmetry_multiplicity
_atom_site_calc_flag
_atom_site_refinement_flags
_atom_site_disorder_assembly
_atom_site_disorder_group
Si1 Si 0.58076(6) 0.18214(2) 0.41301(5) 0.02184(16) Uani 1 1 d . . .
C1 C 0.5154(2) 0.04286(8) 0.10100(16) 0.0175(4) Uani 1 1 d . . .
C2 C 0.6288(2) 0.04216(7) 0.03425(17) 0.0175(4) Uani 1 1 d . . .
C3 C 0.7574(2) 0.08286(7) 0.06654(18) 0.0201(4) Uani 1 1 d . . .
H3 H 0.7706 0.1105 0.1364 0.024 Uiso 1 1 calc R . .
C4 C 0.8653(2) 0.08396(8) -0.00021(18) 0.0199(4) Uani 1 1 d . . .
C5 C 0.9953(2) 0.12518(8) 0.03257(19) 0.0245(4) Uani 1 1 d . . .
H5 H 1.0095 0.1529 0.1024 0.029 Uiso 1 1 calc R . .
C6 C 1.0991(2) 0.12547(9) -0.0343(2) 0.0281(5) Uani 1 1 d . . .
H6 H 1.1856 0.1532 -0.0107 0.034 Uiso 1 1 calc R . .
C7 C 1.0798(2) 0.08460(8) -0.13950(19) 0.0262(5) Uani 1 1 d . . .
H7 H 1.1533 0.0856 -0.1858 0.031 Uiso 1 1 calc R . .
C8 C 0.9590(2) 0.04434(9) -0.17496(18) 0.0240(4) Uani 1 1 d . . .
H8 H 0.9484 0.0174 -0.2456 0.029 Uiso 1 1 calc R . .
C9 C 0.8459(2) 0.04199(8) -0.10620(17) 0.0199(4) Uani 1 1 d . . .
C10 C 0.7219(2) 0.00066(8) -0.13704(17) 0.0192(4) Uani 1 1 d . . .
H10 H 0.7109 -0.0274 -0.2057 0.023 Uiso 1 1 calc R . .
C11 C 0.6113(2) -0.00079(8) -0.06915(17) 0.0177(4) Uani 1 1 d . . .
C12 C 0.5314(2) 0.08700(8) 0.20024(17) 0.0198(4) Uani 1 1 d . . .
C13 C 0.5473(2) 0.12519(8) 0.28317(18) 0.0214(4) Uani 1 1 d . . .
C14 C 0.7955(2) 0.20664(9) 0.45755(19) 0.0276(5) Uani 1 1 d . . .
H14 H 0.8183 0.2361 0.5315 0.033 Uiso 1 1 calc R . .
C15 C 0.9127(2) 0.15434(10) 0.5055(2) 0.0430(6) Uani 1 1 d . . .
H15A H 0.8921 0.1244 0.4351 0.064 Uiso 1 1 calc R . .
H15B H 0.8983 0.1360 0.5831 0.064 Uiso 1 1 calc R . .
H15C H 1.0229 0.1691 0.5290 0.064 Uiso 1 1 calc R . .
C16 C 0.8237(2) 0.23844(9) 0.3413(2) 0.0345(5) Uani 1 1 d . . .
H16A H 0.9373 0.2491 0.3659 0.052 Uiso 1 1 calc R . .
H16B H 0.7582 0.2748 0.3190 0.052 Uiso 1 1 calc R . .
H16C H 0.7938 0.2116 0.2647 0.052 Uiso 1 1 calc R . .
C17 C 0.4429(2) 0.24695(8) 0.34208(19) 0.0254(5) Uani 1 1 d . . .
H17 H 0.4606 0.2589 0.2589 0.031 Uiso 1 1 calc R . .
C18 C 0.4842(3) 0.30145(9) 0.4333(2) 0.0401(6) Uani 1 1 d . . .
H18A H 0.4132 0.3348 0.3913 0.060 Uiso 1 1 calc R . .
H18B H 0.5958 0.3131 0.4501 0.060 Uiso 1 1 calc R . .
H18C H 0.4700 0.2914 0.5170 0.060 Uiso 1 1 calc R . .
C19 C 0.2654(2) 0.23154(9) 0.3045(2) 0.0399(6) Uani 1 1 d . . .
H19A H 0.2409 0.2228 0.3844 0.060 Uiso 1 1 calc R . .
H19B H 0.2409 0.1963 0.2467 0.060 Uiso 1 1 calc R . .
H19C H 0.2006 0.2655 0.2581 0.060 Uiso 1 1 calc R . .
C20 C 0.5340(2) 0.14616(9) 0.55194(19) 0.0304(5) Uani 1 1 d . . .
H20A H 0.6334 0.1280 0.6132 0.037 Uiso 1 1 calc R . .
H20B H 0.4998 0.1777 0.6011 0.037 Uiso 1 1 calc R . .
C21 C 0.4024(2) 0.09746(9) 0.50957(19) 0.0309(5) Uani 1 1 d . . .
H21A H 0.3083 0.1140 0.4387 0.037 Uiso 1 1 calc R . .
H21B H 0.4432 0.0632 0.4721 0.037 Uiso 1 1 calc R . .
C22 C 0.3486(3) 0.07466(9) 0.6187(2) 0.0364(5) Uani 1 1 d . . .
H22A H 0.3030 0.1084 0.6539 0.044 Uiso 1 1 calc R . .
H22B H 0.4429 0.0594 0.6912 0.044 Uiso 1 1 calc R . .
C23 C 0.2238(3) 0.02507(9) 0.5741(2) 0.0387(5) Uani 1 1 d . . .
H23A H 0.1285 0.0403 0.5043 0.058 Uiso 1 1 calc R . .
H23B H 0.1941 0.0117 0.6491 0.058 Uiso 1 1 calc R . .
H23C H 0.2685 -0.0087 0.5402 0.058 Uiso 1 1 calc R . .

loop_
_atom_site_aniso_label
_atom_site_aniso_U_11
_atom_site_aniso_U_22
_atom_site_aniso_U_33
_atom_site_aniso_U_23
_atom_site_aniso_U_13
_atom_site_aniso_U_12
Si1 0.0240(3) 0.0217(3) 0.0219(3) -0.0048(2) 0.0106(2) -0.0025(2)
C1 0.0180(10) 0.0165(9) 0.0184(9) 0.0012(7) 0.0069(8) 0.0021(7)
C2 0.0187(10) 0.0147(9) 0.0199(9) 0.0021(7) 0.0076(8) 0.0027(7)
C3 0.0219(10) 0.0171(9) 0.0218(10) -0.0030(8) 0.0078(9) 0.0020(8)
C4 0.0185(10) 0.0183(10) 0.0229(10) 0.0021(8) 0.0070(8) 0.0031(8)
C5 0.0216(11) 0.0206(10) 0.0312(11) -0.0017(9) 0.0090(9) -0.0012(8)
C6 0.0225(11) 0.0253(11) 0.0372(11) 0.0037(9) 0.0111(9) -0.0027(9)
C7 0.0227(11) 0.0311(12) 0.0284(11) 0.0069(9) 0.0135(9) 0.0003(9)
C8 0.0230(11) 0.0299(11) 0.0206(10) 0.0022(8) 0.0094(9) 0.0019(9)
C9 0.0187(10) 0.0192(10) 0.0218(10) 0.0047(8) 0.0070(8) 0.0026(8)
C10 0.0200(10) 0.0191(10) 0.0184(9) -0.0002(7) 0.0064(8) 0.0029(8)
C11 0.0174(10) 0.0169(9) 0.0182(9) 0.0021(7) 0.0054(8) 0.0031(7)
C12 0.0171(10) 0.0210(10) 0.0225(10) 0.0029(8) 0.0082(8) -0.0009(8)
C13 0.0208(10) 0.0218(10) 0.0244(10) -0.0001(8) 0.0111(9) -0.0010(8)
C14 0.0261(11) 0.0296(11) 0.0268(11) -0.0081(9) 0.0088(9) -0.0035(9)
C15 0.0255(12) 0.0520(15) 0.0461(14) 0.0046(12) 0.0055(11) 0.0052(11)
C16 0.0273(12) 0.0332(12) 0.0475(14) -0.0037(10) 0.0185(11) -0.0060(10)
C17 0.0266(11) 0.0244(11) 0.0276(10) -0.0026(8) 0.0124(9) -0.0016(9)
C18 0.0315(13) 0.0291(12) 0.0593(15) -0.0146(11) 0.0152(12) 0.0006(10)
C19 0.0248(12) 0.0355(13) 0.0514(14) -0.0063(11) 0.0027(11) 0.0015(10)
C20 0.0371(13) 0.0310(12) 0.0265(11) -0.0029(9) 0.0151(10) -0.0015(10)
C21 0.0366(13) 0.0309(12) 0.0299(11) 0.0020(9) 0.0174(10) -0.0008(10)
C22 0.0353(13) 0.0446(14) 0.0331(12) 0.0102(10) 0.0166(11) 0.0026(11)
C23 0.0391(13) 0.0379(13) 0.0449(13) 0.0106(11) 0.0219(11) 0.0016(11)

loop_
_atom_type_symbol
_atom_type_description
_atom_type_scat_dispersion_real
_atom_type_scat_dispersion_imag
_atom_type_scat_source
C C .0033 .0016 'International Tables Vol C Tables 4.2.6.8 and 6.1.1.4'
H H .0000 .0000 'International Tables Vol C Tables 4.2.6.8 and 6.1.1.4'
Si Si .0817 .0704 'International Tables Vol C Tables 4.2.6.8 and 6.1.1.4'

loop_
_geom_angle_atom_site_label_1
_geom_angle_atom_site_label_2
_geom_angle_atom_site_label_3
_geom_angle
_geom_angle_site_symmetry_1
_geom_angle_site_symmetry_3
_geom_angle_publ_flag
C13 Si1 C20 107.00(9) . . ?
C13 Si1 C17 108.06(8) . . ?
C20 Si1 C17 111.32(9) . . ?
C13 Si1 C14 106.22(8) . . ?
C20 Si1 C14 113.95(9) . . ?
C17 Si1 C14 109.97(9) . . ?
C11 C1 C12 120.43(15) 3_655 . ?
C11 C1 C2 120.74(15) 3_655 . ?
C12 C1 C2 118.82(16) . . ?
C3 C2 C1 121.50(16) . . ?
C3 C2 C11 118.98(15) . . ?
C1 C2 C11 119.52(15) . . ?
C4 C3 C2 122.11(16) . . ?
C4 C3 H3 118.9 . . ?
C2 C3 H3 118.9 . . ?
C3 C4 C5 122.04(17) . . ?
C3 C4 C9 119.13(16) . . ?
C5 C4 C9 118.83(16) . . ?
C6 C5 C4 120.97(18) . . ?
C6 C5 H5 119.5 . . ?
C4 C5 H5 119.5 . . ?
C5 C6 C7 120.43(18) . . ?
C5 C6 H6 119.8 . . ?
C7 C6 H6 119.8 . . ?
C8 C7 C6 121.32(18) . . ?
C8 C7 H7 119.3 . . ?
C6 C7 H7 119.3 . . ?
C7 C8 C9 120.34(18) . . ?
C7 C8 H8 119.8 . . ?
C9 C8 H8 119.8 . . ?
C10 C9 C8 122.52(17) . . ?
C10 C9 C4 119.38(16) . . ?
C8 C9 C4 118.10(16) . . ?
C9 C10 C11 121.81(16) . . ?
C9 C10 H10 119.1 . . ?
C11 C10 H10 119.1 . . ?
C10 C11 C1 121.73(16) . 3_655 ?
C10 C11 C2 118.55(16) . . ?
C1 C11 C2 119.71(15) 3_655 . ?
C13 C12 C1 178.45(19) . . ?
C12 C13 Si1 177.44(17) . . ?
C15 C14 C16 110.18(16) . . ?
C15 C14 Si1 112.14(14) . . ?
C16 C14 Si1 111.24(13) . . ?
C15 C14 H14 107.7 . . ?
C16 C14 H14 107.7 . . ?
Si1 C14 H14 107.7 . . ?
C14 C15 H15A 109.5 . . ?
C14 C15 H15B 109.5 . . ?
H15A C15 H15B 109.5 . . ?
C14 C15 H15C 109.5 . . ?
H15A C15 H15C 109.5 . . ?
H15B C15 H15C 109.5 . . ?
C14 C16 H16A 109.5 . . ?
C14 C16 H16B 109.5 . . ?
H16A C16 H16B 109.5 . . ?
C14 C16 H16C 109.5 . . ?
H16A C16 H16C 109.5 . . ?
H16B C16 H16C 109.5 . . ?
C19 C17 C18 110.36(16) . . ?
C19 C17 Si1 113.80(13) . . ?
C18 C17 Si1 111.83(14) . . ?
C19 C17 H17 106.8 . . ?
C18 C17 H17 106.8 . . ?
Si1 C17 H17 106.8 . . ?
C17 C18 H18A 109.5 . . ?
C17 C18 H18B 109.5 . . ?
H18A C18 H18B 109.5 . . ?
C17 C18 H18C 109.5 . . ?
H18A C18 H18C 109.5 . . ?
H18B C18 H18C 109.5 . . ?
C17 C19 H19A 109.5 . . ?
C17 C19 H19B 109.5 . . ?
H19A C19 H19B 109.5 . . ?
C17 C19 H19C 109.5 . . ?
H19A C19 H19C 109.5 . . ?
H19B C19 H19C 109.5 . . ?
C21 C20 Si1 114.77(13) . . ?
C21 C20 H20A 108.6 . . ?
Si1 C20 H20A 108.6 . . ?
C21 C20 H20B 108.6 . . ?
Si1 C20 H20B 108.6 . . ?
H20A C20 H20B 107.6 . . ?
C22 C21 C20 114.72(17) . . ?
C22 C21 H21A 108.6 . . ?
C20 C21 H21A 108.6 . . ?
C22 C21 H21B 108.6 . . ?
C20 C21 H21B 108.6 . . ?
H21A C21 H21B 107.6 . . ?
C21 C22 C23 113.05(17) . . ?
C21 C22 H22A 109.0 . . ?
C23 C22 H22A 109.0 . . ?
C21 C22 H22B 109.0 . . ?
C23 C22 H22B 109.0 . . ?
H22A C22 H22B 107.8 . . ?
C22 C23 H23A 109.5 . . ?
C22 C23 H23B 109.5 . . ?
H23A C23 H23B 109.5 . . ?
C22 C23 H23C 109.5 . . ?
H23A C23 H23C 109.5 . . ?
H23B C23 H23C 109.5 . . ?

loop_
_geom_bond_atom_site_label_1
_geom_bond_atom_site_label_2
_geom_bond_distance
_geom_bond_site_symmetry_2
_geom_bond_publ_flag
Si1 C13 1.8393(19) . ?
Si1 C20 1.8702(19) . ?
Si1 C17 1.8800(19) . ?
Si1 C14 1.881(2) . ?
C1 C11 1.415(2) 3_655 ?
C1 C12 1.426(2) . ?
C1 C2 1.426(2) . ?
C2 C3 1.406(2) . ?
C2 C11 1.439(2) . ?
C3 C4 1.384(2) . ?
C3 H3 0.9500 . ?
C4 C5 1.423(2) . ?
C4 C9 1.442(2) . ?
C5 C6 1.353(2) . ?
C5 H5 0.9500 . ?
C6 C7 1.420(3) . ?
C6 H6 0.9500 . ?
C7 C8 1.350(2) . ?
C7 H7 0.9500 . ?
C8 C9 1.441(2) . ?
C8 H8 0.9500 . ?
C9 C10 1.387(2) . ?
C10 C11 1.414(2) . ?
C10 H10 0.9500 . ?
C11 C1 1.415(2) 3_655 ?
C12 C13 1.209(2) . ?
C14 C15 1.531(3) . ?
C14 C16 1.536(3) . ?
C14 H14 1.0000 . ?
C15 H15A 0.9800 . ?
C15 H15B 0.9800 . ?
C15 H15C 0.9800 . ?
C16 H16A 0.9800 . ?
C16 H16B 0.9800 . ?
C16 H16C 0.9800 . ?
C17 C19 1.525(3) . ?
C17 C18 1.528(3) . ?
C17 H17 1.0000 . ?
C18 H18A 0.9800 . ?
C18 H18B 0.9800 . ?
C18 H18C 0.9800 . ?
C19 H19A 0.9800 . ?
C19 H19B 0.9800 . ?
C19 H19C 0.9800 . ?
C20 C21 1.545(3) . ?
C20 H20A 0.9900 . ?
C20 H20B 0.9900 . ?
C21 C22 1.505(2) . ?
C21 H21A 0.9900 . ?
C21 H21B 0.9900 . ?
C22 C23 1.523(3) . ?
C22 H22A 0.9900 . ?
C22 H22B 0.9900 . ?
C23 H23A 0.9800 . ?
C23 H23B 0.9800 . ?
C23 H23C 0.9800 . ?

loop_
_geom_torsion_atom_site_label_1
_geom_torsion_atom_site_label_2
_geom_torsion_atom_site_label_3
_geom_torsion_atom_site_label_4
_geom_torsion
_geom_torsion_site_symmetry_1
_geom_torsion_site_symmetry_2
_geom_torsion_site_symmetry_3
_geom_torsion_site_symmetry_4
_geom_torsion_publ_flag
C11 C1 C2 C3 -178.67(16) 3_655 . . . ?
C12 C1 C2 C3 1.7(2) . . . . ?
C11 C1 C2 C11 1.7(3) 3_655 . . . ?
C12 C1 C2 C11 -177.94(15) . . . . ?
C1 C2 C3 C4 -177.89(16) . . . . ?
C11 C2 C3 C4 1.7(3) . . . . ?
C2 C3 C4 C5 179.98(17) . . . . ?
C2 C3 C4 C9 -0.1(3) . . . . ?
C3 C4 C5 C6 -179.88(18) . . . . ?
C9 C4 C5 C6 0.2(3) . . . . ?
C4 C5 C6 C7 0.3(3) . . . . ?
C5 C6 C7 C8 -0.5(3) . . . . ?
C6 C7 C8 C9 0.1(3) . . . . ?
C7 C8 C9 C10 -178.61(17) . . . . ?
C7 C8 C9 C4 0.5(3) . . . . ?
C3 C4 C9 C10 -1.4(3) . . . . ?
C5 C4 C9 C10 178.49(16) . . . . ?
C3 C4 C9 C8 179.49(16) . . . . ?
C5 C4 C9 C8 -0.6(2) . . . . ?
C8 C9 C10 C11 -179.59(17) . . . . ?
C4 C9 C10 C11 1.3(3) . . . . ?
C9 C10 C11 C1 179.81(16) . . . 3_655 ?
C9 C10 C11 C2 0.2(3) . . . . ?
C3 C2 C11 C10 -1.7(2) . . . . ?
C1 C2 C11 C10 177.86(16) . . . . ?
C3 C2 C11 C1 178.68(16) . . . 3_655 ?
C1 C2 C11 C1 -1.7(3) . . . 3_655 ?
C13 Si1 C14 C15 -58.71(15) . . . . ?
C20 Si1 C14 C15 58.83(16) . . . . ?
C17 Si1 C14 C15 -175.39(14) . . . . ?
C13 Si1 C14 C16 65.19(15) . . . . ?
C20 Si1 C14 C16 -177.28(13) . . . . ?
C17 Si1 C14 C16 -51.50(15) . . . . ?
C13 Si1 C17 C19 65.22(16) . . . . ?
C20 Si1 C17 C19 -52.00(17) . . . . ?
C14 Si1 C17 C19 -179.25(14) . . . . ?
C13 Si1 C17 C18 -168.89(13) . . . . ?
C20 Si1 C17 C18 73.90(15) . . . . ?
C14 Si1 C17 C18 -53.36(16) . . . . ?
C13 Si1 C20 C21 -31.35(17) . . . . ?
C17 Si1 C20 C21 86.50(16) . . . . ?
C14 Si1 C20 C21 -148.43(14) . . . . ?
Si1 C20 C21 C22 -171.87(15) . . . . ?
C20 C21 C22 C23 -177.74(17) . . . . ?
